data_1551933
loop_
_publ_author_name
'Witold M. Bloch'
'Alexandre Burgun'
'Campbell J. Coghlan'
'Richmond Lee'
'Michelle L. Coote'
'Christian J. Doonan'
'Christopher J. Sumby'

_publ_section_title
;
 Capturing snapshots of post-synthetic metallation chemistry in
 metal-organic frameworks
;
_journal_name_full 'Nature Chemistry'
_journal_page_first 906
_journal_page_last 912
_journal_paper_doi 10.1038/nchem.2045
_journal_volume 6
_journal_year 2014
_chemical_formula_moiety 'C75 H66 Cl2 Co Mn3 N12 O16'
_chemical_formula_sum 'C75 H66 Cl2 Co Mn3 N12 O16'
_chemical_formula_weight 1686.04
_space_group_crystal_system monoclinic
_space_group_IT_number 11
_space_group_name_Hall '-P 2yb'
_space_group_name_H-M_alt 'P 1 21/m 1'
_atom_sites_solution_hydrogens geom
_cell_angle_alpha 90
_cell_angle_beta 98.312(11)
_cell_angle_gamma 90
_cell_formula_units_Z 2
_cell_length_a 12.3989(12)
_cell_length_b 33.418(3)
_cell_length_c 12.9445(16)
_cell_measurement_reflns_used 7344
_cell_measurement_temperature 150(2)
_cell_measurement_theta_max 29.4196
_cell_measurement_theta_min 2.4460
_cell_volume 5307.2(10)
_computing_cell_refinement
;
CrysAlisPro, Agilent Technologies,
Version 1.171.35.21 (release 20-01-2012 CrysAlis171 .NET)
(compiled Jan 23 2012,18:06:46)
;
_computing_data_collection
;
CrysAlisPro, Agilent Technologies,
Version 1.171.35.21 (release 20-01-2012 CrysAlis171 .NET)
(compiled Jan 23 2012,18:06:46)
;
_computing_data_reduction
;
CrysAlisPro, Agilent Technologies,
Version 1.171.35.21 (release 20-01-2012 CrysAlis171 .NET)
(compiled Jan 23 2012,18:06:46)
;
_computing_molecular_graphics 'X-Seed (Barbour, 2003)'
_computing_publication_material 'CIFTAB (Sheldrick)'
_computing_structure_refinement 'SHELXL-97 (Sheldrick, 1997)'
_computing_structure_solution 'SHELXS-97 (Sheldrick, 1990)'
_diffrn_ambient_temperature 150(2)
_diffrn_detector_area_resol_mean 16.1695
_diffrn_measured_fraction_theta_full 0.999
_diffrn_measured_fraction_theta_max 0.985
_diffrn_measurement_details
;
#__ type_ start__ end____ width___ exp.time_
  1 omega   -7.00   44.00   1.0000  190.0000
omega____ theta____ kappa____ phi______ frames
    -       18.8463   77.0000  150.0000 51

#__ type_ start__ end____ width___ exp.time_
  2 omega  -12.00   70.00   1.0000  190.0000
omega____ theta____ kappa____ phi______ frames
    -       18.8463   77.0000 -180.0000 82

#__ type_ start__ end____ width___ exp.time_
  3 omega   13.00   51.00   1.0000  190.0000
omega____ theta____ kappa____ phi______ frames
    -      -19.6276   77.0000  -90.0000 38

#__ type_ start__ end____ width___ exp.time_
  4 omega  -46.00   51.00   1.0000  190.0000
omega____ theta____ kappa____ phi______ frames
    -      -19.6276   77.0000   30.0000 97

#__ type_ start__ end____ width___ exp.time_
  5 omega  -13.00   90.00   1.0000  190.0000
omega____ theta____ kappa____ phi______ frames
    -       18.8463   77.0000  -60.0000 103

#__ type_ start__ end____ width___ exp.time_
  6 omega   32.00   98.00   1.0000  190.0000
omega____ theta____ kappa____ phi______ frames
    -       18.8463 -179.0000   30.0000 66

#__ type_ start__ end____ width___ exp.time_
  7 omega   34.00   71.00   1.0000  190.0000
omega____ theta____ kappa____ phi______ frames
    -       18.8463  179.0000 -150.0000 37

#__ type_ start__ end____ width___ exp.time_
  8 omega  -47.00   53.00   1.0000  190.0000
omega____ theta____ kappa____ phi______ frames
    -      -19.6276   37.0000 -120.0000 100

;
_diffrn_measurement_device_type 'Xcalibur, Eos'
_diffrn_measurement_method '\w scans'
_diffrn_radiation_monochromator graphite
_diffrn_radiation_source 'Enhance (Mo) X-ray Source'
_diffrn_radiation_type 'Mo K\a'
_diffrn_radiation_wavelength 0.7107
_diffrn_reflns_av_R_equivalents 0.0880
_diffrn_reflns_av_unetI/netI 0.0942
_diffrn_reflns_Laue_measured_fraction_full 0.999
_diffrn_reflns_Laue_measured_fraction_max 0.985
_diffrn_reflns_limit_h_max 15
_diffrn_reflns_limit_h_min -14
_diffrn_reflns_limit_k_max 43
_diffrn_reflns_limit_k_min -42
_diffrn_reflns_limit_l_max 16
_diffrn_reflns_limit_l_min -16
_diffrn_reflns_number 58897
_diffrn_reflns_point_group_measured_fraction_full 0.999
_diffrn_reflns_point_group_measured_fraction_max 0.985
_diffrn_reflns_theta_full 26.000
_diffrn_reflns_theta_max 27.500
_diffrn_reflns_theta_min 2.451
_exptl_absorpt_coefficient_mu 0.606
_exptl_absorpt_correction_T_max 1.00000
_exptl_absorpt_correction_T_min 0.89402
_exptl_absorpt_correction_type multi-scan
_exptl_absorpt_process_details
;
CrysAlisPro, Agilent Technologies,
Version 1.171.35.21 (release 20-01-2012 CrysAlis171 .NET)
(compiled Jan 23 2012,18:06:46)
Empirical absorption correction using spherical harmonics,
 implemented in SCALE3 ABSPACK scaling algorithm.
;
_exptl_crystal_colour pink
_exptl_crystal_density_diffrn 1.055
_exptl_crystal_density_meas ?
_exptl_crystal_description block
_exptl_crystal_F_000 1728
_exptl_crystal_size_max 0.45
_exptl_crystal_size_mid 0.24
_exptl_crystal_size_min 0.09
_platon_squeeze_details
;
;
_refine_diff_density_max 1.299
_refine_diff_density_min -0.894
_refine_diff_density_rms 0.116
_refine_ls_extinction_coef .
_refine_ls_extinction_method none
_refine_ls_goodness_of_fit_ref 1.066
_refine_ls_hydrogen_treatment constr
_refine_ls_matrix_type full
_refine_ls_number_parameters 514
_refine_ls_number_reflns 12208
_refine_ls_number_restraints 0
_refine_ls_restrained_S_all 1.066
_refine_ls_R_factor_all 0.1277
_refine_ls_R_factor_gt 0.0928
_refine_ls_shift/su_max 0.000
_refine_ls_shift/su_mean 0.000
_refine_ls_structure_factor_coef Fsqd
_refine_ls_weighting_details 'w=1/[\s^2^(Fo^2^)+(0.1064P)^2^+14.1315P] where P=(Fo^2^+2Fc^2^)/3'
_refine_ls_weighting_scheme calc
_refine_ls_wR_factor_gt 0.2256
_refine_ls_wR_factor_ref 0.2419
_reflns_Friedel_coverage 0.000
_reflns_Friedel_fraction_full .
_reflns_Friedel_fraction_max .
_reflns_number_gt 8408
_reflns_number_total 12208
_reflns_threshold_expression 'I > 2\s(I)'
_cod_data_source_file nchem.2045-s3.cif
_cod_data_source_block 1.[Co(H2O)4]Cl2
_cod_depositor_comments
;
The following automatic conversions were performed:

data item '_exptl_crystal_density_meas' value 'not measured' was
changed to '?' -- the value is perceived as not measured.

Automatic conversion script
Id: cif_fix_values 6909 2019-04-08 15:41:33Z antanas 
;
_cod_original_cell_volume 5307.1(9)
_cod_original_sg_symbol_H-M 'P 21/m'
_cod_database_code 1551933
_shelx_space_group_comment
;
The symmetry employed for this shelxl refinement is uniquely defined
by the following loop, which should always be used as a source of
symmetry information in preference to the above space-group names.
They are only intended as comments.
;
_shelxl_version_number 2013-4

loop_
_space_group_symop_operation_xyz
'x, y, z'
'-x, y+1/2, -z'
'-x, -y, -z'
'x, -y-1/2, z'

loop_
_atom_site_label
_atom_site_type_symbol
_atom_site_fract_x
_atom_site_fract_y
_atom_site_fract_z
_atom_site_U_iso_or_equiv
_atom_site_adp_type
_atom_site_occupancy
_atom_site_site_symmetry_order
_atom_site_calc_flag
_atom_site_refinement_flags_posn
_atom_site_refinement_flags_adp
_atom_site_refinement_flags_occupancy
_atom_site_disorder_assembly
_atom_site_disorder_group
Mn1 Mn 0.29943(5) 0.43072(2) 0.89393(5) 0.01556(17) Uani 1 1 d . . . . .
Mn2 Mn 0.5000 0.5000 1.0000 0.0162(2) Uani 1 2 d S . P . .
Co3 Co -0.24526(8) 0.7500 0.80074(8) 0.0271(2) Uani 1 2 d S T P . .
N2 N 0.1133(3) 0.36790(11) 0.8045(3) 0.0146(7) Uani 1 1 d . . . . .
O4 O 0.3051(3) 0.42384(12) 0.0556(3) 0.0337(9) Uani 1 1 d . . . . .
O5 O -0.5549(3) 0.37835(10) 0.9130(3) 0.0292(8) Uani 1 1 d . . . . .
O6 O -0.5268(3) 0.44327(9) 0.9071(3) 0.0193(7) Uani 1 1 d . . . . .
O7 O 0.2299(3) 0.48671(10) 0.8510(3) 0.0318(9) Uani 1 1 d . . . . .
O8 O 0.3695(3) 0.52716(11) 0.9031(3) 0.0333(9) Uani 1 1 d . . . . .
N9 N 0.2997(3) 0.41176(11) 0.7245(3) 0.0201(8) Uani 1 1 d . . . . .
O10 O 0.3970(3) 0.47876(10) 0.1083(3) 0.0315(9) Uani 1 1 d . . . . .
N11 N 0.2392(3) 0.37956(11) 0.6848(3) 0.0179(8) Uani 1 1 d . . . . .
O12 O -0.1706(5) 0.7500 0.9524(4) 0.0452(15) Uani 1 2 d S T P . .
N13 N 0.1376(3) 0.40029(11) 0.8692(3) 0.0188(8) Uani 1 1 d . . . . .
N14 N -0.0693(3) 0.71468(12) 0.6811(3) 0.0233(9) Uani 1 1 d . . . . .
C15 C 0.3006(5) 0.42115(15) 0.4416(4) 0.0284(12) Uani 1 1 d . . . . .
N16 N -0.1313(4) 0.70622(12) 0.7585(3) 0.0286(10) Uani 1 1 d . . . . .
C17 C 0.0435(4) 0.41210(14) 0.8981(4) 0.0203(10) Uani 1 1 d . . . . .
C18 C -0.1579(4) 0.39061(14) 0.8642(4) 0.0233(10) Uani 1 1 d . . . . .
C19 C 0.3284(4) 0.43085(15) 0.6423(4) 0.0253(11) Uani 1 1 d . . . . .
C20 C 0.3460(4) 0.44780(14) 0.1234(4) 0.0216(10) Uani 1 1 d . . . . .
C21 C -0.0418(4) 0.38658(14) 0.8517(4) 0.0225(10) Uani 1 1 d . . . . .
C22 C 0.3311(4) 0.43887(14) 0.2350(4) 0.0236(11) Uani 1 1 d . . . . .
C23 C 0.2730(4) 0.52066(14) 0.8647(4) 0.0231(10) Uani 1 1 d . . . . .
C24 C -0.3746(4) 0.40069(14) 0.8941(4) 0.0230(10) Uani 1 1 d . . . . .
C25 C -0.3152(4) 0.43276(14) 0.8655(4) 0.0253(11) Uani 1 1 d . . . . .
H25 H -0.3484 0.4584 0.8558 0.030 Uiso 1 1 calc R U . . .
C26 C -0.4912(4) 0.40727(13) 0.9071(4) 0.0201(10) Uani 1 1 d . . . . .
C27 C -0.0930(6) 0.7500 0.6202(6) 0.0269(16) Uani 1 2 d S T P . .
H27A H -0.1710 0.7500 0.5899 0.032 Uiso 1 2 calc R U P . .
H27B H -0.0494 0.7500 0.5619 0.032 Uiso 1 2 calc R U P . .
C28 C 0.2008(4) 0.35151(13) 0.7568(4) 0.0170(9) Uani 1 1 d . . . . .
H28A H 0.1757 0.3267 0.7188 0.020 Uiso 1 1 calc R U . . .
H28B H 0.2619 0.3444 0.8117 0.020 Uiso 1 1 calc R U . . .
C29 C 0.0144(4) 0.68759(15) 0.6809(4) 0.0252(11) Uani 1 1 d . . . . .
C31 C 0.0910(5) 0.55224(16) 0.7978(4) 0.0312(12) Uani 1 1 d . . . . .
H31 H 0.0596 0.5263 0.7911 0.037 Uiso 1 1 calc R U . . .
C33 C -0.2085(4) 0.42787(15) 0.8510(4) 0.0282(11) Uani 1 1 d . . . . .
H33 H -0.1685 0.4502 0.8316 0.034 Uiso 1 1 calc R U . . .
C34 C 0.2018(4) 0.55669(15) 0.8323(4) 0.0265(11) Uani 1 1 d . . . . .
C35 C 0.2853(4) 0.41089(14) 0.5495(3) 0.0228(10) Uani 1 1 d . . . . .
C36 C 0.0062(4) 0.35888(14) 0.7936(4) 0.0234(10) Uani 1 1 d . . . . .
C38 C 0.0025(5) 0.66044(15) 0.7572(5) 0.0329(13) Uani 1 1 d . . . . .
C39 C 0.0265(5) 0.58579(16) 0.7733(5) 0.0358(13) Uani 1 1 d . . . . .
H39 H -0.0494 0.5826 0.7504 0.043 Uiso 1 1 calc R U . . .
C40 C 0.0712(4) 0.62405(15) 0.7816(5) 0.0309(12) Uani 1 1 d . . . . .
C41 C 0.0403(4) 0.44690(16) 0.9714(5) 0.0325(13) Uani 1 1 d . . . . .
H41A H 0.0265 0.4716 0.9310 0.049 Uiso 1 1 calc R U . . .
H41B H 0.1104 0.4490 1.0171 0.049 Uiso 1 1 calc R U . . .
H41C H -0.0181 0.4427 1.0139 0.049 Uiso 1 1 calc R U . . .
C42 C -0.0869(4) 0.67214(15) 0.8056(4) 0.0289(11) Uani 1 1 d . . . . .
C43 C -0.3274(4) 0.36292(15) 0.9076(5) 0.0356(14) Uani 1 1 d . . . . .
H43 H -0.3688 0.3407 0.9250 0.043 Uiso 1 1 calc R U . . .
C44 C -0.2177(4) 0.35824(16) 0.8950(5) 0.0356(14) Uani 1 1 d . . . . .
H44 H -0.1836 0.3329 0.9073 0.043 Uiso 1 1 calc R U . . .
C45 C 0.2282(4) 0.37856(15) 0.5797(4) 0.0253(11) Uani 1 1 d . . . . .
C48 C 0.3306(5) 0.39924(17) 0.2689(4) 0.0368(14) Uani 1 1 d . . . . .
H48 H 0.3392 0.3782 0.2215 0.044 Uiso 1 1 calc R U . . .
C49 C 0.3157(5) 0.46918(16) 0.3045(4) 0.0353(13) Uani 1 1 d . . . . .
H49 H 0.3161 0.4963 0.2823 0.042 Uiso 1 1 calc R U . . .
O50 O -0.3563(4) 0.70524(13) 0.8358(4) 0.0499(12) Uani 1 1 d . . . . .
C51 C 0.2479(5) 0.59433(16) 0.8404(5) 0.0393(14) Uani 1 1 d . . . . .
H51 H 0.3239 0.5973 0.8626 0.047 Uiso 1 1 calc R U . . .
C52 C 0.3179(5) 0.39032(17) 0.3702(4) 0.0384(14) Uani 1 1 d . . . . .
H52 H 0.3208 0.3632 0.3926 0.046 Uiso 1 1 calc R U . . .
C54 C -0.1256(5) 0.65439(17) 0.8987(5) 0.0409(14) Uani 1 1 d . . . . .
H54A H -0.1902 0.6689 0.9138 0.061 Uiso 1 1 calc R U . . .
H54B H -0.0679 0.6563 0.9588 0.061 Uiso 1 1 calc R U . . .
H54C H -0.1442 0.6262 0.8851 0.061 Uiso 1 1 calc R U . . .
C56 C 0.2998(5) 0.46043(17) 0.4064(4) 0.0362(13) Uani 1 1 d . . . . .
H56 H 0.2881 0.4816 0.4525 0.043 Uiso 1 1 calc R U . . .
C57 C 0.1823(5) 0.62824(16) 0.8159(5) 0.0442(16) Uani 1 1 d . . . . .
H57 H 0.2140 0.6542 0.8227 0.053 Uiso 1 1 calc R U . . .
C58 C 0.3970(6) 0.46797(18) 0.6557(4) 0.0432(16) Uani 1 1 d . . . . .
H58A H 0.4326 0.4699 0.7282 0.065 Uiso 1 1 calc R U . . .
H58B H 0.3506 0.4915 0.6386 0.065 Uiso 1 1 calc R U . . .
H58C H 0.4525 0.4668 0.6091 0.065 Uiso 1 1 calc R U . . .
C60 C 0.0942(5) 0.69115(17) 0.6061(5) 0.0352(13) Uani 1 1 d . . . . .
H60A H 0.1454 0.7129 0.6283 0.053 Uiso 1 1 calc R U . . .
H60B H 0.0555 0.6969 0.5363 0.053 Uiso 1 1 calc R U . . .
H60C H 0.1344 0.6660 0.6046 0.053 Uiso 1 1 calc R U . . .
O61 O -0.3442(5) 0.7500 0.6492(6) 0.072(2) Uani 1 2 d S T P . .
C62 C -0.0432(5) 0.32536(19) 0.7266(6) 0.0466(17) Uani 1 1 d . . . . .
H62A H -0.0141 0.2998 0.7557 0.070 Uiso 1 1 calc R U . . .
H62B H -0.0255 0.3285 0.6557 0.070 Uiso 1 1 calc R U . . .
H62C H -0.1225 0.3257 0.7246 0.070 Uiso 1 1 calc R U . . .
C63 C 0.1595(7) 0.3480(2) 0.5168(5) 0.063(2) Uani 1 1 d . . . . .
H63A H 0.0860 0.3482 0.5363 0.094 Uiso 1 1 calc R U . . .
H63B H 0.1920 0.3215 0.5305 0.094 Uiso 1 1 calc R U . . .
H63C H 0.1554 0.3543 0.4424 0.094 Uiso 1 1 calc R U . . .
Cl1 Cl 0.1541(2) 0.2500 0.65145(16) 0.0429(5) Uani 1 2 d S T P . .
Cl2 Cl 0.6923(3) 0.2500 0.2248(3) 0.0465(11) Uani 0.5 2 d S T P . .
Cl3 Cl 0.2824(6) 0.2500 0.8745(6) 0.0839(19) Uani 0.5 2 d S T P . .

loop_
_atom_site_aniso_label
_atom_site_aniso_U_11
_atom_site_aniso_U_22
_atom_site_aniso_U_33
_atom_site_aniso_U_23
_atom_site_aniso_U_13
_atom_site_aniso_U_12
Mn1 0.0146(4) 0.0183(3) 0.0145(3) -0.0010(3) 0.0048(3) -0.0018(3)
Mn2 0.0155(5) 0.0160(5) 0.0177(5) 0.0002(4) 0.0044(4) -0.0032(4)
Co3 0.0273(6) 0.0244(5) 0.0293(5) 0.000 0.0028(4) 0.000
N2 0.017(2) 0.0174(17) 0.0108(17) 0.0047(14) 0.0087(14) 0.0043(14)
O4 0.036(2) 0.045(2) 0.0206(18) -0.0028(16) 0.0072(16) -0.0179(18)
O5 0.0150(18) 0.0237(17) 0.051(2) -0.0014(16) 0.0121(16) -0.0066(14)
O6 0.0164(17) 0.0207(16) 0.0214(17) -0.0073(13) 0.0043(13) -0.0039(12)
O7 0.026(2) 0.0211(17) 0.048(2) 0.0027(16) 0.0053(17) 0.0026(14)
O8 0.030(2) 0.0301(19) 0.035(2) -0.0003(16) -0.0104(17) 0.0058(16)
N9 0.025(2) 0.0207(19) 0.017(2) -0.0072(15) 0.0089(16) -0.0109(16)
O10 0.049(2) 0.0242(18) 0.026(2) 0.0007(15) 0.0213(18) -0.0099(16)
N11 0.020(2) 0.0225(19) 0.0113(18) -0.0035(15) 0.0022(15) -0.0092(15)
O12 0.051(4) 0.062(4) 0.019(3) 0.000 -0.009(3) 0.000
N13 0.016(2) 0.0206(19) 0.019(2) -0.0027(15) 0.0008(15) -0.0065(15)
N14 0.027(2) 0.020(2) 0.022(2) -0.0031(16) 0.0044(17) -0.0007(16)
C15 0.044(3) 0.027(3) 0.014(2) -0.0041(19) 0.005(2) -0.016(2)
N16 0.035(3) 0.020(2) 0.031(2) 0.0035(18) 0.006(2) 0.0005(18)
C17 0.015(2) 0.022(2) 0.025(3) -0.0017(19) 0.0060(19) 0.0013(18)
C18 0.014(2) 0.026(2) 0.031(3) -0.001(2) 0.009(2) -0.0014(19)
C19 0.031(3) 0.025(2) 0.023(2) 0.000(2) 0.015(2) -0.009(2)
C20 0.021(3) 0.023(2) 0.023(3) 0.002(2) 0.011(2) -0.0006(19)
C21 0.019(3) 0.025(2) 0.027(3) -0.006(2) 0.015(2) -0.0061(19)
C22 0.029(3) 0.026(2) 0.017(2) 0.0000(19) 0.009(2) -0.011(2)
C23 0.019(3) 0.027(2) 0.023(3) -0.008(2) 0.0025(19) 0.0051(19)
C24 0.017(2) 0.020(2) 0.034(3) 0.000(2) 0.008(2) 0.0018(18)
C25 0.024(3) 0.019(2) 0.035(3) -0.001(2) 0.011(2) 0.0034(19)
C26 0.011(2) 0.021(2) 0.028(3) -0.0041(19) 0.0012(19) -0.0043(17)
C27 0.025(4) 0.022(3) 0.033(4) 0.000 0.001(3) 0.000
C28 0.014(2) 0.018(2) 0.020(2) 0.0027(17) 0.0062(18) -0.0021(17)
C29 0.027(3) 0.024(2) 0.023(3) -0.004(2) 0.000(2) -0.001(2)
C31 0.036(3) 0.024(3) 0.032(3) 0.001(2) 0.000(2) 0.003(2)
C33 0.020(3) 0.024(2) 0.043(3) 0.001(2) 0.013(2) -0.005(2)
C34 0.027(3) 0.027(3) 0.024(3) -0.003(2) -0.002(2) 0.003(2)
C35 0.036(3) 0.027(2) 0.006(2) 0.0027(18) 0.0039(19) -0.006(2)
C36 0.015(2) 0.019(2) 0.037(3) -0.005(2) 0.007(2) -0.0030(18)
C38 0.031(3) 0.020(2) 0.046(3) -0.001(2) -0.001(3) 0.001(2)
C39 0.028(3) 0.030(3) 0.048(4) -0.001(3) 0.002(3) 0.003(2)
C40 0.030(3) 0.018(2) 0.042(3) -0.004(2) -0.003(2) -0.001(2)
C41 0.021(3) 0.036(3) 0.044(3) -0.020(3) 0.020(2) -0.006(2)
C42 0.035(3) 0.020(2) 0.032(3) -0.002(2) 0.003(2) 0.000(2)
C43 0.027(3) 0.018(2) 0.066(4) 0.001(2) 0.022(3) -0.004(2)
C44 0.016(3) 0.025(3) 0.069(4) 0.003(3) 0.015(3) 0.003(2)
C45 0.035(3) 0.028(3) 0.013(2) -0.0082(19) 0.003(2) -0.012(2)
C48 0.060(4) 0.032(3) 0.017(3) 0.003(2) 0.004(3) -0.004(3)
C49 0.060(4) 0.023(3) 0.024(3) 0.005(2) 0.009(3) -0.006(2)
O50 0.039(3) 0.042(2) 0.069(3) -0.002(2) 0.008(2) -0.0119(19)
C51 0.032(3) 0.029(3) 0.054(4) -0.002(3) -0.008(3) 0.003(2)
C52 0.059(4) 0.028(3) 0.025(3) 0.007(2) -0.002(3) -0.007(3)
C54 0.049(4) 0.029(3) 0.045(4) 0.013(3) 0.008(3) 0.003(3)
C56 0.051(4) 0.033(3) 0.026(3) 0.001(2) 0.009(3) 0.003(3)
C57 0.047(4) 0.017(3) 0.063(4) -0.001(3) -0.011(3) 0.004(2)
C58 0.070(4) 0.042(3) 0.022(3) -0.009(2) 0.019(3) -0.036(3)
C60 0.030(3) 0.036(3) 0.039(3) -0.012(3) 0.004(2) -0.001(2)
O61 0.030(4) 0.126(7) 0.058(5) 0.000 -0.001(3) 0.000
C62 0.023(3) 0.043(3) 0.076(5) -0.022(3) 0.015(3) -0.013(3)
C63 0.099(6) 0.063(4) 0.019(3) 0.009(3) -0.014(3) -0.055(4)
Cl1 0.0717(16) 0.0277(9) 0.0296(10) 0.000 0.0082(10) 0.000
Cl2 0.030(2) 0.073(3) 0.034(2) 0.000 -0.0047(17) 0.000
Cl3 0.090(5) 0.084(4) 0.077(4) 0.000 0.011(4) 0.000

loop_
_atom_type_symbol
_atom_type_description
_atom_type_scat_dispersion_real
_atom_type_scat_dispersion_imag
_atom_type_scat_source
C C 0.0033 0.0016 'International Tables Vol C Tables 4.2.6.8 and 6.1.1.4'
H H 0.0000 0.0000 'International Tables Vol C Tables 4.2.6.8 and 6.1.1.4'
N N 0.0061 0.0033 'International Tables Vol C Tables 4.2.6.8 and 6.1.1.4'
O O 0.0106 0.0060 'International Tables Vol C Tables 4.2.6.8 and 6.1.1.4'
Mn Mn 0.3368 0.7283 'International Tables Vol C Tables 4.2.6.8 and 6.1.1.4'
Co Co 0.3494 0.9721 'International Tables Vol C Tables 4.2.6.8 and 6.1.1.4'
Cl Cl 0.1484 0.1585 'International Tables Vol C Tables 4.2.6.8 and 6.1.1.4'

loop_
_geom_angle_atom_site_label_1
_geom_angle_atom_site_label_2
_geom_angle_atom_site_label_3
_geom_angle
_geom_angle_site_symmetry_1
_geom_angle_site_symmetry_3
O4 Mn1 O7 108.35(16) 1_556 .
O4 Mn1 O6 93.03(14) 1_556 1_655
O7 Mn1 O6 102.27(13) . 1_655
O4 Mn1 N13 89.59(14) 1_556 .
O7 Mn1 N13 92.41(14) . .
O6 Mn1 N13 163.41(13) 1_655 .
O4 Mn1 N9 157.52(15) 1_556 .
O7 Mn1 N9 92.90(15) . .
O6 Mn1 N9 89.42(13) 1_655 .
N13 Mn1 N9 82.07(14) . .
O4 Mn1 O5 84.58(15) 1_556 1_655
O7 Mn1 O5 155.77(13) . 1_655
O6 Mn1 O5 55.59(11) 1_655 1_655
N13 Mn1 O5 108.47(13) . 1_655
N9 Mn1 O5 78.42(14) . 1_655
O8 Mn2 O8 180.0 3_667 .
O8 Mn2 O10 93.04(16) 3_667 3_666
O8 Mn2 O10 86.96(16) . 3_666
O8 Mn2 O10 86.96(16) 3_667 1_556
O8 Mn2 O10 93.04(16) . 1_556
O10 Mn2 O10 180.00(17) 3_666 1_556
O8 Mn2 O6 90.19(13) 3_667 3_567
O8 Mn2 O6 89.81(13) . 3_567
O10 Mn2 O6 90.82(12) 3_666 3_567
O10 Mn2 O6 89.18(12) 1_556 3_567
O8 Mn2 O6 89.81(13) 3_667 1_655
O8 Mn2 O6 90.19(13) . 1_655
O10 Mn2 O6 89.18(12) 3_666 1_655
O10 Mn2 O6 90.82(12) 1_556 1_655
O6 Mn2 O6 180.00(8) 3_567 1_655
O12 Co3 O50 90.72(19) . .
O12 Co3 O50 90.72(19) . 4_575
O50 Co3 O50 89.4(3) . 4_575
O12 Co3 O61 172.4(3) . .
O50 Co3 O61 83.9(2) . .
O50 Co3 O61 83.87(19) 4_575 .
O12 Co3 N16 91.22(19) . 4_575
O50 Co3 N16 177.18(18) . 4_575
O50 Co3 N16 92.58(17) 4_575 4_575
O61 Co3 N16 94.39(19) . 4_575
O12 Co3 N16 91.22(19) . .
O50 Co3 N16 92.58(17) . .
O50 Co3 N16 177.18(18) 4_575 .
O61 Co3 N16 94.39(19) . .
N16 Co3 N16 85.3(2) 4_575 .
C36 N2 N13 111.4(4) . .
C36 N2 C28 131.7(4) . .
N13 N2 C28 116.8(4) . .
C20 O4 Mn1 125.9(3) . 1_554
C26 O5 Mn1 84.7(3) . 1_455
C26 O6 Mn1 99.0(3) . 1_455
C26 O6 Mn2 140.3(3) . 1_455
Mn1 O6 Mn2 105.86(13) 1_455 1_455
C23 O7 Mn1 128.1(3) . .
C23 O8 Mn2 140.7(3) . .
C19 N9 N11 105.7(4) . .
C19 N9 Mn1 132.2(3) . .
N11 N9 Mn1 120.1(3) . .
C20 O10 Mn2 137.9(3) . 1_554
C45 N11 N9 111.6(4) . .
C45 N11 C28 129.6(4) . .
N9 N11 C28 118.7(4) . .
C17 N13 N2 106.2(4) . .
C17 N13 Mn1 129.0(3) . .
N2 N13 Mn1 124.0(3) . .
N16 N14 C29 111.5(4) . .
N16 N14 C27 118.7(5) . .
C29 N14 C27 129.6(5) . .
C56 C15 C52 117.8(5) . .
C56 C15 C35 122.2(5) . .
C52 C15 C35 120.0(5) . .
C42 N16 N14 105.3(4) . .
C42 N16 Co3 133.4(4) . .
N14 N16 Co3 120.0(3) . .
N13 C17 C21 109.4(4) . .
N13 C17 C41 120.5(4) . .
C21 C17 C41 130.1(4) . .
C33 C18 C44 118.6(4) . .
C33 C18 C21 119.7(4) . .
C44 C18 C21 121.6(4) . .
N9 C19 C35 110.0(4) . .
N9 C19 C58 121.1(4) . .
C35 C19 C58 128.9(4) . .
O10 C20 O4 126.2(5) . .
O10 C20 C22 116.8(4) . .
O4 C20 C22 117.0(4) . .
C36 C21 C17 106.2(4) . .
C36 C21 C18 128.7(4) . .
C17 C21 C18 125.1(4) . .
C49 C22 C48 118.9(5) . .
C49 C22 C20 121.5(4) . .
C48 C22 C20 119.6(4) . .
O8 C23 O7 125.3(5) . .
O8 C23 C34 117.3(4) . .
O7 C23 C34 117.4(4) . .
C25 C24 C43 120.4(4) . .
C25 C24 C26 118.5(4) . .
C43 C24 C26 121.0(4) . .
C33 C25 C24 120.4(4) . .
C33 C25 H25 119.8 . .
C24 C25 H25 119.8 . .
O5 C26 O6 120.2(4) . .
O5 C26 C24 121.3(4) . .
O6 C26 C24 118.4(4) . .
N14 C27 N14 111.7(6) . 4_575
N14 C27 H27A 109.3 . .
N14 C27 H27A 109.3 4_575 .
N14 C27 H27B 109.3 . .
N14 C27 H27B 109.3 4_575 .
H27A C27 H27B 107.9 . .
N2 C28 N11 111.7(4) . .
N2 C28 H28A 109.3 . .
N11 C28 H28A 109.3 . .
N2 C28 H28B 109.3 . .
N11 C28 H28B 109.3 . .
H28A C28 H28B 107.9 . .
C38 C29 N14 106.0(5) . .
C38 C29 C60 132.6(5) . .
N14 C29 C60 121.5(5) . .
C39 C31 C34 119.9(5) . .
C39 C31 H31 120.1 . .
C34 C31 H31 120.1 . .
C25 C33 C18 121.0(5) . .
C25 C33 H33 119.5 . .
C18 C33 H33 119.5 . .
C51 C34 C31 120.1(5) . .
C51 C34 C23 119.0(5) . .
C31 C34 C23 120.9(4) . .
C45 C35 C19 106.0(4) . .
C45 C35 C15 126.3(4) . .
C19 C35 C15 127.7(4) . .
N2 C36 C21 106.8(4) . .
N2 C36 C62 122.9(4) . .
C21 C36 C62 130.3(5) . .
C29 C38 C42 108.2(5) . .
C29 C38 C40 125.3(5) . .
C42 C38 C40 126.5(5) . .
C31 C39 C40 120.9(5) . .
C31 C39 H39 119.5 . .
C40 C39 H39 119.5 . .
C39 C40 C57 118.8(5) . .
C39 C40 C38 121.6(5) . .
C57 C40 C38 119.6(5) . .
C17 C41 H41A 109.5 . .
C17 C41 H41B 109.5 . .
H41A C41 H41B 109.5 . .
C17 C41 H41C 109.5 . .
H41A C41 H41C 109.5 . .
H41B C41 H41C 109.5 . .
N16 C42 C38 109.0(5) . .
N16 C42 C54 122.5(5) . .
C38 C42 C54 128.3(5) . .
C24 C43 C44 119.0(5) . .
C24 C43 H43 120.5 . .
C44 C43 H43 120.5 . .
C18 C44 C43 120.6(5) . .
C18 C44 H44 119.7 . .
C43 C44 H44 119.7 . .
N11 C45 C35 106.6(4) . .
N11 C45 C63 122.2(4) . .
C35 C45 C63 131.1(5) . .
C52 C48 C22 120.7(5) . .
C52 C48 H48 119.6 . .
C22 C48 H48 119.6 . .
C22 C49 C56 120.8(5) . .
C22 C49 H49 119.6 . .
C56 C49 H49 119.6 . .
C34 C51 C57 119.9(5) . .
C34 C51 H51 120.0 . .
C57 C51 H51 120.0 . .
C48 C52 C15 120.8(5) . .
C48 C52 H52 119.6 . .
C15 C52 H52 119.6 . .
C42 C54 H54A 109.5 . .
C42 C54 H54B 109.5 . .
H54A C54 H54B 109.5 . .
C42 C54 H54C 109.5 . .
H54A C54 H54C 109.5 . .
H54B C54 H54C 109.5 . .
C15 C56 C49 120.9(5) . .
C15 C56 H56 119.6 . .
C49 C56 H56 119.6 . .
C40 C57 C51 120.3(5) . .
C40 C57 H57 119.8 . .
C51 C57 H57 119.8 . .
C19 C58 H58A 109.5 . .
C19 C58 H58B 109.5 . .
H58A C58 H58B 109.5 . .
C19 C58 H58C 109.5 . .
H58A C58 H58C 109.5 . .
H58B C58 H58C 109.5 . .
C29 C60 H60A 109.5 . .
C29 C60 H60B 109.5 . .
H60A C60 H60B 109.5 . .
C29 C60 H60C 109.5 . .
H60A C60 H60C 109.5 . .
H60B C60 H60C 109.5 . .
C36 C62 H62A 109.5 . .
C36 C62 H62B 109.5 . .
H62A C62 H62B 109.5 . .
C36 C62 H62C 109.5 . .
H62A C62 H62C 109.5 . .
H62B C62 H62C 109.5 . .
C45 C63 H63A 109.5 . .
C45 C63 H63B 109.5 . .
H63A C63 H63B 109.5 . .
C45 C63 H63C 109.5 . .
H63A C63 H63C 109.5 . .
H63B C63 H63C 109.5 . .

loop_
_geom_bond_atom_site_label_1
_geom_bond_atom_site_label_2
_geom_bond_distance
_geom_bond_site_symmetry_2
Mn1 O4 2.096(4) 1_556
Mn1 O7 2.101(3) .
Mn1 O6 2.177(3) 1_655
Mn1 N13 2.231(4) .
Mn1 N9 2.283(4) .
Mn1 O5 2.501(4) 1_655
Mn2 O8 2.105(3) 3_667
Mn2 O8 2.105(3) .
Mn2 O10 2.149(3) 3_666
Mn2 O10 2.149(3) 1_556
Mn2 O6 2.244(3) 3_567
Mn2 O6 2.244(3) 1_655
Co3 O12 2.045(5) .
Co3 O50 2.126(4) .
Co3 O50 2.126(4) 4_575
Co3 O61 2.158(7) .
Co3 N16 2.159(4) 4_575
Co3 N16 2.159(4) .
N2 C36 1.350(6) .
N2 N13 1.375(5) .
N2 C28 1.433(5) .
O4 C20 1.241(6) .
O4 Mn1 2.096(4) 1_554
O5 C26 1.257(5) .
O5 Mn1 2.501(4) 1_455
O6 C26 1.281(5) .
O6 Mn1 2.177(3) 1_455
O6 Mn2 2.244(3) 1_455
O7 C23 1.256(6) .
O8 C23 1.246(6) .
N9 C19 1.332(6) .
N9 N11 1.369(5) .
O10 C20 1.242(6) .
O10 Mn2 2.149(3) 1_554
N11 C45 1.348(6) .
N11 C28 1.450(5) .
N13 C17 1.336(6) .
N14 N16 1.377(6) .
N14 C29 1.378(6) .
N14 C27 1.426(6) .
C15 C56 1.389(7) .
C15 C52 1.421(8) .
C15 C35 1.476(6) .
N16 C42 1.370(6) .
C17 C21 1.423(7) .
C17 C41 1.505(7) .
C18 C33 1.393(7) .
C18 C44 1.401(7) .
C18 C21 1.478(6) .
C19 C35 1.411(7) .
C19 C58 1.500(7) .
C20 C22 1.513(6) .
C21 C36 1.381(6) .
C22 C49 1.385(7) .
C22 C48 1.395(7) .
C23 C34 1.516(7) .
C24 C25 1.381(7) .
C24 C43 1.392(7) .
C24 C26 1.496(6) .
C25 C33 1.373(7) .
C25 H25 0.9500 .
C27 N14 1.426(6) 4_575
C27 H27A 0.9900 .
C27 H27B 0.9900 .
C28 H28A 0.9900 .
C28 H28B 0.9900 .
C29 C38 1.365(8) .
C29 C60 1.485(8) .
C31 C39 1.388(7) .
C31 C34 1.389(8) .
C31 H31 0.9500 .
C33 H33 0.9500 .
C34 C51 1.379(7) .
C35 C45 1.378(7) .
C36 C62 1.492(7) .
C38 C42 1.406(8) .
C38 C40 1.492(7) .
C39 C40 1.392(7) .
C39 H39 0.9500 .
C40 C57 1.393(8) .
C41 H41A 0.9800 .
C41 H41B 0.9800 .
C41 H41C 0.9800 .
C42 C54 1.484(8) .
C43 C44 1.402(7) .
C43 H43 0.9500 .
C44 H44 0.9500 .
C45 C63 1.494(7) .
C48 C52 1.375(7) .
C48 H48 0.9500 .
C49 C56 1.394(7) .
C49 H49 0.9500 .
C51 C57 1.404(8) .
C51 H51 0.9500 .
C52 H52 0.9500 .
C54 H54A 0.9800 .
C54 H54B 0.9800 .
C54 H54C 0.9800 .
C56 H56 0.9500 .
C57 H57 0.9500 .
C58 H58A 0.9800 .
C58 H58B 0.9800 .
C58 H58C 0.9800 .
C60 H60A 0.9800 .
C60 H60B 0.9800 .
C60 H60C 0.9800 .
C62 H62A 0.9800 .
C62 H62B 0.9800 .
C62 H62C 0.9800 .
C63 H63A 0.9800 .
C63 H63B 0.9800 .
C63 H63C 0.9800 .

loop_
_geom_torsion_atom_site_label_1
_geom_torsion_atom_site_label_2
_geom_torsion_atom_site_label_3
_geom_torsion_atom_site_label_4
_geom_torsion
_geom_torsion_site_symmetry_1
_geom_torsion_site_symmetry_2
_geom_torsion_site_symmetry_3
_geom_torsion_site_symmetry_4
C19 N9 N11 C45 -1.0(5) . . . .
Mn1 N9 N11 C45 165.2(3) . . . .
C19 N9 N11 C28 176.8(4) . . . .
Mn1 N9 N11 C28 -17.1(5) . . . .
C36 N2 N13 C17 -0.9(5) . . . .
C28 N2 N13 C17 175.5(4) . . . .
C36 N2 N13 Mn1 -171.8(3) . . . .
C28 N2 N13 Mn1 4.5(5) . . . .
C29 N14 N16 C42 -1.9(5) . . . .
C27 N14 N16 C42 -177.3(5) . . . .
C29 N14 N16 Co3 166.6(3) . . . .
C27 N14 N16 Co3 -8.9(6) . . . .
N2 N13 C17 C21 0.5(5) . . . .
Mn1 N13 C17 C21 170.9(3) . . . .
N2 N13 C17 C41 179.0(4) . . . .
Mn1 N13 C17 C41 -10.7(7) . . . .
N11 N9 C19 C35 0.4(6) . . . .
Mn1 N9 C19 C35 -163.4(4) . . . .
N11 N9 C19 C58 -179.5(5) . . . .
Mn1 N9 C19 C58 16.7(8) . . . .
Mn2 O10 C20 O4 -30.6(9) 1_554 . . .
Mn2 O10 C20 C22 150.4(4) 1_554 . . .
Mn1 O4 C20 O10 -4.9(8) 1_554 . . .
Mn1 O4 C20 C22 174.0(3) 1_554 . . .
N13 C17 C21 C36 0.0(6) . . . .
C41 C17 C21 C36 -178.3(5) . . . .
N13 C17 C21 C18 -179.1(5) . . . .
C41 C17 C21 C18 2.7(9) . . . .
C33 C18 C21 C36 -130.9(6) . . . .
C44 C18 C21 C36 52.7(8) . . . .
C33 C18 C21 C17 48.0(8) . . . .
C44 C18 C21 C17 -128.4(6) . . . .
O10 C20 C22 C49 35.3(7) . . . .
O4 C20 C22 C49 -143.7(5) . . . .
O10 C20 C22 C48 -145.9(5) . . . .
O4 C20 C22 C48 35.1(7) . . . .
Mn2 O8 C23 O7 -22.5(9) . . . .
Mn2 O8 C23 C34 157.2(4) . . . .
Mn1 O7 C23 O8 3.7(8) . . . .
Mn1 O7 C23 C34 -176.1(3) . . . .
C43 C24 C25 C33 -0.6(8) . . . .
C26 C24 C25 C33 -178.9(5) . . . .
Mn1 O5 C26 O6 7.3(4) 1_455 . . .
Mn1 O5 C26 C24 -169.3(4) 1_455 . . .
Mn1 O6 C26 O5 -8.5(5) 1_455 . . .
Mn2 O6 C26 O5 120.0(5) 1_455 . . .
Mn1 O6 C26 C24 168.2(4) 1_455 . . .
Mn2 O6 C26 C24 -63.2(7) 1_455 . . .
C25 C24 C26 O5 166.1(5) . . . .
C43 C24 C26 O5 -12.1(8) . . . .
C25 C24 C26 O6 -10.6(7) . . . .
C43 C24 C26 O6 171.2(5) . . . .
N16 N14 C27 N14 67.1(7) . . . 4_575
C29 N14 C27 N14 -107.5(6) . . . 4_575
C36 N2 C28 N11 110.3(5) . . . .
N13 N2 C28 N11 -65.2(5) . . . .
C45 N11 C28 N2 -109.3(5) . . . .
N9 N11 C28 N2 73.5(5) . . . .
N16 N14 C29 C38 2.3(6) . . . .
C27 N14 C29 C38 177.2(5) . . . .
N16 N14 C29 C60 -178.4(4) . . . .
C27 N14 C29 C60 -3.5(8) . . . .
C24 C25 C33 C18 0.3(8) . . . .
C44 C18 C33 C25 -1.3(8) . . . .
C21 C18 C33 C25 -177.9(5) . . . .
C39 C31 C34 C51 -1.1(9) . . . .
C39 C31 C34 C23 177.0(5) . . . .
O8 C23 C34 C51 4.0(8) . . . .
O7 C23 C34 C51 -176.2(5) . . . .
O8 C23 C34 C31 -174.1(5) . . . .
O7 C23 C34 C31 5.7(7) . . . .
N9 C19 C35 C45 0.2(6) . . . .
C58 C19 C35 C45 -179.9(6) . . . .
N9 C19 C35 C15 -177.7(5) . . . .
C58 C19 C35 C15 2.3(10) . . . .
C56 C15 C35 C45 142.1(6) . . . .
C52 C15 C35 C45 -38.5(9) . . . .
C56 C15 C35 C19 -40.4(9) . . . .
C52 C15 C35 C19 139.0(6) . . . .
N13 N2 C36 C21 0.9(5) . . . .
C28 N2 C36 C21 -174.8(4) . . . .
N13 N2 C36 C62 179.2(5) . . . .
C28 N2 C36 C62 3.5(8) . . . .
C17 C21 C36 N2 -0.5(6) . . . .
C18 C21 C36 N2 178.5(5) . . . .
C17 C21 C36 C62 -178.7(6) . . . .
C18 C21 C36 C62 0.4(10) . . . .
N14 C29 C38 C42 -1.9(6) . . . .
C60 C29 C38 C42 179.0(5) . . . .
N14 C29 C38 C40 176.3(5) . . . .
C60 C29 C38 C40 -2.8(10) . . . .
C34 C31 C39 C40 0.7(9) . . . .
C31 C39 C40 C57 -0.5(9) . . . .
C31 C39 C40 C38 -179.0(6) . . . .
C29 C38 C40 C39 -118.9(7) . . . .
C42 C38 C40 C39 59.0(9) . . . .
C29 C38 C40 C57 62.7(8) . . . .
C42 C38 C40 C57 -119.5(7) . . . .
N14 N16 C42 C38 0.6(6) . . . .
Co3 N16 C42 C38 -165.5(4) . . . .
N14 N16 C42 C54 175.7(5) . . . .
Co3 N16 C42 C54 9.5(8) . . . .
C29 C38 C42 N16 0.8(6) . . . .
C40 C38 C42 N16 -177.4(5) . . . .
C29 C38 C42 C54 -173.9(5) . . . .
C40 C38 C42 C54 7.9(9) . . . .
C25 C24 C43 C44 2.0(9) . . . .
C26 C24 C43 C44 -179.8(5) . . . .
C33 C18 C44 C43 2.8(9) . . . .
C21 C18 C44 C43 179.2(5) . . . .
C24 C43 C44 C18 -3.1(9) . . . .
N9 N11 C45 C35 1.1(6) . . . .
C28 N11 C45 C35 -176.3(4) . . . .
N9 N11 C45 C63 -175.7(6) . . . .
C28 N11 C45 C63 6.9(9) . . . .
C19 C35 C45 N11 -0.8(6) . . . .
C15 C35 C45 N11 177.1(5) . . . .
C19 C35 C45 C63 175.6(7) . . . .
C15 C35 C45 C63 -6.4(10) . . . .
C49 C22 C48 C52 -1.6(9) . . . .
C20 C22 C48 C52 179.5(5) . . . .
C48 C22 C49 C56 -0.2(9) . . . .
C20 C22 C49 C56 178.6(5) . . . .
C31 C34 C51 C57 1.3(9) . . . .
C23 C34 C51 C57 -176.8(6) . . . .
C22 C48 C52 C15 2.5(10) . . . .
C56 C15 C52 C48 -1.6(9) . . . .
C35 C15 C52 C48 178.9(5) . . . .
C52 C15 C56 C49 -0.2(9) . . . .
C35 C15 C56 C49 179.3(5) . . . .
C22 C49 C56 C15 1.1(9) . . . .
C39 C40 C57 C51 0.7(10) . . . .
C38 C40 C57 C51 179.2(6) . . . .
C34 C51 C57 C40 -1.1(10) . . . .

loop_
_platon_squeeze_void_nr
_platon_squeeze_void_average_x
_platon_squeeze_void_average_y
_platon_squeeze_void_average_z
_platon_squeeze_void_volume
_platon_squeeze_void_count_electrons
_platon_squeeze_void_content
1 0.000 -0.002 0.484 1899 519 ' '
